data_1516947
loop_
_publ_author_name
'William M. Motswainyana'
'Martin O. Onani'
'Abram M. Madiehe'
'Morounke Saibu'
'Jeroen Jacobs'
'Luc van Meervelt'

_publ_section_title
;
 Imino-quinolyl palladium(II) and platinum(II) complexes: Synthesis,
 characterization, molecular structures and cytotoxic effect
;
_journal_name_full
;
Inorganica Chimica Acta
;
_journal_page_first 197
_journal_page_last 202
_journal_volume 400
_journal_year 2013
_chemical_formula_moiety 'C22 H24 Cl2 N2 Pd'
_chemical_formula_sum 'C22 H24 Cl2 N2 Pd'
_chemical_formula_weight 493.73
_space_group_crystal_system monoclinic
_space_group_IT_number 14
_space_group_name_Hall '-P 2ybc'
_space_group_name_H-M_alt 'P 1 21/c 1'
_symmetry_space_group_name_Hall '-P 2ybc'
_symmetry_space_group_name_H-M 'P 1 21/c 1'
_atom_sites_solution_hydrogens geom
_atom_sites_solution_primary direct
_atom_sites_solution_secondary difmap
_cell_angle_alpha 90.00
_cell_angle_beta 106.356(6)
_cell_angle_gamma 90.00
_cell_formula_units_Z 4
_cell_length_a 11.4731(6)
_cell_length_b 13.0007(8)
_cell_length_c 14.8263(8)
_cell_measurement_reflns_used 9006
_cell_measurement_temperature 99.99(10)
_cell_measurement_theta_max 26.3148
_cell_measurement_theta_min 2.8579
_cell_volume 2122.0(2)
_computing_cell_refinement
;
CrysAlisPro, Agilent Technologies,
Version 1.171.36.20 (release 27-06-2012 CrysAlis171 .NET)
(compiled Jul 11 2012,15:38:31)
;
_computing_data_collection
;
CrysAlisPro, Agilent Technologies,
Version 1.171.36.20 (release 27-06-2012 CrysAlis171 .NET)
(compiled Jul 11 2012,15:38:31)
;
_computing_data_reduction
;
CrysAlisPro, Agilent Technologies,
Version 1.171.36.20 (release 27-06-2012 CrysAlis171 .NET)
(compiled Jul 11 2012,15:38:31)
;
_computing_molecular_graphics
;
O. V. Dolomanov, L. J. Bourhis, R. J. Gildea, J. A. K. Howard and H. Puschmann,
OLEX2: a complete structure solution, refinement and analysis program.
J. Appl. Cryst. (2009). 42, 339-341.
;
_computing_publication_material
;
O. V. Dolomanov, L. J. Bourhis, R. J. Gildea, J. A. K. Howard and H. Puschmann,
OLEX2: a complete structure solution, refinement and analysis program.
J. Appl. Cryst. (2009). 42, 339-341.
;
_computing_structure_refinement
;
XL, G.M. Sheldrick, Acta Cryst.
(2008). A64, 112-122
;
_computing_structure_solution 'SHELXS-97 (Sheldrick, 2008)'
_diffrn_ambient_temperature 99.99(10)
_diffrn_detector_area_resol_mean 15.9631
_diffrn_measured_fraction_theta_full 0.9982
_diffrn_measured_fraction_theta_max 0.9824
_diffrn_measurement_details
;
  1 omega  -18.00   24.00   1.0000   50.0000
omega____ theta____ kappa____ phi______ frames
    -      -17.1513  -99.0000  -60.0000 42

  2 omega  -56.00   49.00   1.0000   50.0000
omega____ theta____ kappa____ phi______ frames
    -      -17.1513    0.0000  -90.0000 105

  3 omega  -38.00   55.00   1.0000   50.0000
omega____ theta____ kappa____ phi______ frames
    -      -17.1513   38.0000  -30.0000 93

  4 omega  -90.00    3.00   1.0000   50.0000
omega____ theta____ kappa____ phi______ frames
    -      -17.1513  -38.0000 -120.0000 93

  5 omega  -94.00  -34.00   1.0000   50.0000
omega____ theta____ kappa____ phi______ frames
    -      -17.1513  178.0000   30.0000 60

  6 omega  -82.00    8.00   1.0000   50.0000
omega____ theta____ kappa____ phi______ frames
    -      -17.1513  -38.0000  150.0000 90

  7 omega  -73.00   -5.00   1.0000   50.0000
omega____ theta____ kappa____ phi______ frames
    -      -17.1513  -57.0000   30.0000 68

  8 omega  -32.00    4.00   1.0000   50.0000
omega____ theta____ kappa____ phi______ frames
    -      -17.1513  -57.0000   60.0000 36

  9 omega   24.00   79.00   1.0000   50.0000
omega____ theta____ kappa____ phi______ frames
    -       18.8701 -130.0000  -63.0000 55

 10 omega    1.00   56.00   1.0000   50.0000
omega____ theta____ kappa____ phi______ frames
    -       20.0000 -124.0000   86.0000 55
;
_diffrn_measurement_device_type 'SuperNova, Single source at offset), Eos'
_diffrn_measurement_method '\w scans'
_diffrn_orient_matrix_UB_11 -0.0584478000
_diffrn_orient_matrix_UB_12 0.0191436000
_diffrn_orient_matrix_UB_13 -0.0239214000
_diffrn_orient_matrix_UB_21 0.0254011000
_diffrn_orient_matrix_UB_22 0.0491823000
_diffrn_orient_matrix_UB_23 -0.0028705000
_diffrn_orient_matrix_UB_31 0.0096708000
_diffrn_orient_matrix_UB_32 -0.0137322000
_diffrn_orient_matrix_UB_33 -0.0436426000
_diffrn_radiation_monochromator mirror
_diffrn_radiation_type 'Mo K\a'
_diffrn_radiation_wavelength 0.7107
_diffrn_reflns_av_R_equivalents 0.0832
_diffrn_reflns_av_unetI/netI 0.0548
_diffrn_reflns_limit_h_max 14
_diffrn_reflns_limit_h_min -14
_diffrn_reflns_limit_k_max 16
_diffrn_reflns_limit_k_min -16
_diffrn_reflns_limit_l_max 18
_diffrn_reflns_limit_l_min -18
_diffrn_reflns_number 27812
_diffrn_reflns_theta_full 26.37
_diffrn_reflns_theta_max 26.37
_diffrn_reflns_theta_min 2.86
_diffrn_source 'SuperNova (Mo) X-ray Source'
_exptl_absorpt_coefficient_mu 1.135
_exptl_absorpt_correction_T_max 1.00000
_exptl_absorpt_correction_T_min 0.65173
_exptl_absorpt_correction_type multi-scan
_exptl_absorpt_process_details
;
CrysAlisPro, Agilent Technologies,
Version 1.171.36.20 (release 27-06-2012 CrysAlis171 .NET)
(compiled Jul 11 2012,15:38:31)
Empirical absorption correction using spherical harmonics,
 implemented in SCALE3 ABSPACK scaling algorithm.
;
_exptl_crystal_colour yellow
_exptl_crystal_density_diffrn 1.545
_exptl_crystal_density_method 'not measured'
_exptl_crystal_description block
_exptl_crystal_F_000 1000
_exptl_crystal_size_max 0.3
_exptl_crystal_size_mid 0.2
_exptl_crystal_size_min 0.2
_refine_diff_density_max 0.806
_refine_diff_density_min -0.819
_refine_diff_density_rms 0.109
_refine_ls_extinction_method none
_refine_ls_goodness_of_fit_ref 1.088
_refine_ls_hydrogen_treatment constr
_refine_ls_matrix_type full
_refine_ls_number_parameters 248
_refine_ls_number_reflns 4344
_refine_ls_number_restraints 0
_refine_ls_restrained_S_all 1.088
_refine_ls_R_factor_all 0.0551
_refine_ls_R_factor_gt 0.0434
_refine_ls_shift/su_max 0.001
_refine_ls_shift/su_mean 0.000
_refine_ls_structure_factor_coef Fsqd
_refine_ls_weighting_details 'calc w=1/[\s^2^(Fo^2^)+(0.0205P)^2^+3.4708P] where P=(Fo^2^+2Fc^2^)/3'
_refine_ls_weighting_scheme calc
_refine_ls_wR_factor_gt 0.0824
_refine_ls_wR_factor_ref 0.0891
_reflns_number_gt 3666
_reflns_number_total 4344
_reflns_threshold_expression >2sigma(I)
_cod_data_source_file ICA-2013-400-197-202-2.cif
_cod_data_source_block w163_0.80
_cod_database_code 1516947

loop_
_space_group_symop_id
_space_group_symop_operation_xyz
1 'x, y, z'
2 '-x, y+1/2, -z+1/2'
3 '-x, -y, -z'
4 'x, -y-1/2, z-1/2'

loop_
_atom_site_label
_atom_site_type_symbol
_atom_site_fract_x
_atom_site_fract_y
_atom_site_fract_z
_atom_site_U_iso_or_equiv
_atom_site_adp_type
_atom_site_occupancy
_atom_site_symmetry_multiplicity
_atom_site_calc_flag
_atom_site_refinement_flags
Pd1 Pd 0.18235(3) 0.72810(2) 0.162497(19) 0.02144(10) Uani 1 1 d .
Cl2 Cl 0.14685(9) 0.60753(8) 0.26595(6) 0.0274(2) Uani 1 1 d .
Cl3 Cl 0.31516(9) 0.80638(9) 0.28709(6) 0.0331(2) Uani 1 1 d .
C1 C 0.1977(3) 0.7782(3) -0.0160(3) 0.0219(8) Uani 1 1 d .
H1 H 0.2305 0.7996 -0.0636 0.026 Uiso 1 1 calc R
N2 N 0.0563(3) 0.6795(2) 0.0379(2) 0.0210(7) Uani 1 1 d .
N4 N 0.2428(3) 0.8093(2) 0.0681(2) 0.0208(7) Uani 1 1 d .
C5 C 0.0941(3) 0.7084(3) -0.0366(3) 0.0219(8) Uani 1 1 d .
C14 C -0.2295(4) 0.5457(3) -0.0865(3) 0.0338(10) Uani 1 1 d .
H14 H -0.2730 0.5266 -0.1471 0.041 Uiso 1 1 calc R
C15 C 0.0330(4) 0.6819(3) -0.1293(3) 0.0298(9) Uani 1 1 d .
H15 H 0.0639 0.7015 -0.1784 0.036 Uiso 1 1 calc R
C17 C -0.0719(4) 0.6270(3) -0.1470(3) 0.0325(10) Uani 1 1 d .
H17 H -0.1124 0.6074 -0.2081 0.039 Uiso 1 1 calc R
C19 C -0.0519(3) 0.6281(3) 0.0217(3) 0.0235(8) Uani 1 1 d .
C22 C -0.2727(4) 0.5211(3) -0.0133(4) 0.0396(11) Uani 1 1 d .
H22 H -0.3447 0.4842 -0.0237 0.047 Uiso 1 1 calc R
C23 C -0.1020(4) 0.6039(4) 0.0953(3) 0.0351(10) Uani 1 1 d .
H23 H -0.0618 0.6241 0.1563 0.042 Uiso 1 1 calc R
C27 C -0.2090(4) 0.5512(4) 0.0783(3) 0.0418(12) Uani 1 1 d .
H27 H -0.2401 0.5350 0.1281 0.050 Uiso 1 1 calc R
C3 C -0.1189(4) 0.6001(3) -0.0722(3) 0.0288(9) Uani 1 1 d .
C6 C 0.4933(4) 0.7419(3) 0.1292(3) 0.0295(9) Uani 1 1 d .
H6 H 0.4246 0.7046 0.1406 0.035 Uiso 1 1 calc R
C7 C 0.1718(3) 1.0247(3) 0.0456(3) 0.0260(9) Uani 1 1 d .
H7 H 0.1220 0.9636 0.0234 0.031 Uiso 1 1 calc R
C8 C 0.3963(4) 1.0628(3) 0.0937(2) 0.0267(9) Uani 1 1 d .
H8 H 0.3765 1.1323 0.0858 0.032 Uiso 1 1 calc R
C9 C 0.1347(4) 1.0671(5) 0.1292(3) 0.0573(16) Uani 1 1 d .
H9A H 0.1531 1.0175 0.1791 0.086 Uiso 1 1 calc R
H9B H 0.0491 1.0811 0.1106 0.086 Uiso 1 1 calc R
H9C H 0.1786 1.1295 0.1505 0.086 Uiso 1 1 calc R
C2 C 0.4590(3) 0.8555(3) 0.1183(2) 0.0250(9) Uani 1 1 d .
C4 C 0.3037(3) 0.9902(3) 0.0744(2) 0.0225(8) Uani 1 1 d .
C10 C 0.3378(3) 0.8869(3) 0.0867(2) 0.0209(8) Uani 1 1 d .
C11 C 0.5176(4) 1.0343(3) 0.1243(3) 0.0305(9) Uani 1 1 d .
H11 H 0.5782 1.0841 0.1371 0.037 Uiso 1 1 calc R
C12 C 0.6040(4) 0.7211(4) 0.2118(3) 0.0450(12) Uani 1 1 d .
H12A H 0.6752 0.7476 0.1981 0.067 Uiso 1 1 calc R
H12B H 0.6127 0.6483 0.2225 0.067 Uiso 1 1 calc R
H12C H 0.5939 0.7542 0.2670 0.067 Uiso 1 1 calc R
C13 C 0.5474(4) 0.9315(3) 0.1356(3) 0.0302(10) Uani 1 1 d .
H13 H 0.6288 0.9126 0.1553 0.036 Uiso 1 1 calc R
C16 C 0.5141(4) 0.6990(3) 0.0389(3) 0.0373(11) Uani 1 1 d .
H16A H 0.4434 0.7113 -0.0129 0.056 Uiso 1 1 calc R
H16B H 0.5288 0.6263 0.0457 0.056 Uiso 1 1 calc R
H16C H 0.5830 0.7323 0.0271 0.056 Uiso 1 1 calc R
C18 C 0.1449(4) 1.1018(4) -0.0361(3) 0.0480(13) Uani 1 1 d .
H18A H 0.0595 1.1166 -0.0558 0.072 Uiso 1 1 calc R
H18B H 0.1690 1.0728 -0.0876 0.072 Uiso 1 1 calc R
H18C H 0.1894 1.1641 -0.0158 0.072 Uiso 1 1 calc R

loop_
_atom_site_aniso_label
_atom_site_aniso_U_11
_atom_site_aniso_U_22
_atom_site_aniso_U_33
_atom_site_aniso_U_23
_atom_site_aniso_U_13
_atom_site_aniso_U_12
Pd1 0.01946(17) 0.02620(17) 0.01904(16) 0.00163(12) 0.00604(12) 0.00024(13)
Cl2 0.0330(5) 0.0291(5) 0.0203(4) 0.0015(4) 0.0077(4) -0.0030(4)
Cl3 0.0322(6) 0.0449(6) 0.0214(5) -0.0021(4) 0.0061(4) -0.0111(5)
C1 0.0199(19) 0.023(2) 0.0225(19) 0.0019(16) 0.0059(16) 0.0037(16)
N2 0.0181(16) 0.0216(17) 0.0222(15) 0.0016(13) 0.0038(13) 0.0020(14)
N4 0.0183(16) 0.0236(17) 0.0211(16) 0.0018(13) 0.0066(13) 0.0028(14)
C5 0.020(2) 0.020(2) 0.0250(19) 0.0012(15) 0.0061(16) 0.0016(15)
C14 0.027(2) 0.026(2) 0.047(3) -0.0119(19) 0.010(2) -0.0029(19)
C15 0.034(2) 0.029(2) 0.027(2) -0.0054(17) 0.0094(18) -0.0063(19)
C17 0.035(2) 0.029(2) 0.032(2) -0.0131(18) 0.0067(19) -0.0074(19)
C19 0.0187(19) 0.018(2) 0.032(2) 0.0047(16) 0.0054(16) 0.0035(16)
C22 0.021(2) 0.029(2) 0.071(3) -0.005(2) 0.017(2) -0.0031(19)
C23 0.023(2) 0.044(3) 0.038(2) 0.012(2) 0.0079(19) 0.003(2)
C27 0.028(2) 0.047(3) 0.054(3) 0.014(2) 0.017(2) 0.002(2)
C3 0.029(2) 0.017(2) 0.040(2) -0.0075(17) 0.0096(19) 0.0007(17)
C6 0.022(2) 0.034(2) 0.034(2) 0.0097(18) 0.0096(18) 0.0052(18)
C7 0.023(2) 0.023(2) 0.031(2) -0.0046(16) 0.0055(17) 0.0005(17)
C8 0.031(2) 0.025(2) 0.025(2) -0.0037(16) 0.0093(17) -0.0047(18)
C9 0.028(3) 0.093(5) 0.053(3) -0.033(3) 0.013(2) 0.005(3)
C2 0.022(2) 0.033(2) 0.0197(18) 0.0019(16) 0.0055(16) 0.0045(18)
C4 0.021(2) 0.029(2) 0.0169(18) -0.0020(15) 0.0054(15) -0.0008(17)
C10 0.0194(19) 0.027(2) 0.0168(17) 0.0008(15) 0.0063(15) -0.0006(16)
C11 0.024(2) 0.038(3) 0.030(2) -0.0029(18) 0.0090(18) -0.0109(19)
C12 0.039(3) 0.055(3) 0.036(3) 0.015(2) 0.003(2) 0.017(2)
C13 0.018(2) 0.047(3) 0.026(2) 0.0026(19) 0.0060(17) -0.0035(19)
C16 0.033(2) 0.034(3) 0.041(2) 0.001(2) 0.005(2) 0.011(2)
C18 0.033(3) 0.041(3) 0.067(3) 0.023(3) 0.008(2) 0.011(2)

loop_
_atom_type_symbol
_atom_type_description
_atom_type_scat_dispersion_real
_atom_type_scat_dispersion_imag
_atom_type_scat_source
C C 0.0033 0.0016 'International Tables Vol C Tables 4.2.6.8 and 6.1.1.4'
H H 0.0000 0.0000 'International Tables Vol C Tables 4.2.6.8 and 6.1.1.4'
Cl Cl 0.1484 0.1585 'International Tables Vol C Tables 4.2.6.8 and 6.1.1.4'
N N 0.0061 0.0033 'International Tables Vol C Tables 4.2.6.8 and 6.1.1.4'
Pd Pd -0.9988 1.0072 'International Tables Vol C Tables 4.2.6.8 and 6.1.1.4'

loop_
_geom_angle_atom_site_label_1
_geom_angle_atom_site_label_2
_geom_angle_atom_site_label_3
_geom_angle
Cl3 Pd1 Cl2 88.13(4)
N2 Pd1 Cl2 99.99(9)
N2 Pd1 Cl3 170.82(9)
N4 Pd1 Cl2 166.45(9)
N4 Pd1 Cl3 92.67(9)
N4 Pd1 N2 80.45(12)
N4 C1 H1 120.5
N4 C1 C5 119.0(3)
C5 C1 H1 120.5
C5 N2 Pd1 109.6(2)
C5 N2 C19 118.5(3)
C19 N2 Pd1 131.9(2)
C1 N4 Pd1 112.8(3)
C1 N4 C10 118.8(3)
C10 N4 Pd1 128.0(2)
N2 C5 C1 115.7(3)
N2 C5 C15 123.2(4)
C15 C5 C1 120.8(3)
C22 C14 H14 119.6
C22 C14 C3 120.9(4)
C3 C14 H14 119.6
C5 C15 H15 120.3
C17 C15 C5 119.3(4)
C17 C15 H15 120.3
C15 C17 H17 120.2
C15 C17 C3 119.6(4)
C3 C17 H17 120.2
N2 C19 C23 121.4(4)
N2 C19 C3 120.4(3)
C23 C19 C3 118.2(4)
C14 C22 H22 119.9
C14 C22 C27 120.1(4)
C27 C22 H22 119.9
C19 C23 H23 119.6
C27 C23 C19 120.8(4)
C27 C23 H23 119.6
C22 C27 H27 119.6
C23 C27 C22 120.9(4)
C23 C27 H27 119.6
C14 C3 C19 119.0(4)
C17 C3 C14 122.1(4)
C17 C3 C19 118.9(4)
C2 C6 H6 107.6
C2 C6 C16 111.1(3)
C12 C6 H6 107.6
C12 C6 C2 113.0(4)
C12 C6 C16 109.8(3)
C16 C6 H6 107.6
C9 C7 H7 107.2
C9 C7 C18 111.4(4)
C4 C7 H7 107.2
C4 C7 C9 111.2(3)
C4 C7 C18 112.3(3)
C18 C7 H7 107.2
C4 C8 H8 119.2
C11 C8 H8 119.2
C11 C8 C4 121.6(4)
C7 C9 H9A 109.5
C7 C9 H9B 109.5
C7 C9 H9C 109.5
H9A C9 H9B 109.5
H9A C9 H9C 109.5
H9B C9 H9C 109.5
C10 C2 C6 121.4(4)
C13 C2 C6 121.1(4)
C13 C2 C10 117.5(4)
C8 C4 C7 120.0(4)
C8 C4 C10 117.2(4)
C10 C4 C7 122.8(3)
C2 C10 N4 118.9(3)
C4 C10 N4 118.4(3)
C4 C10 C2 122.7(4)
C8 C11 H11 120.3
C13 C11 C8 119.4(4)
C13 C11 H11 120.3
C6 C12 H12A 109.5
C6 C12 H12B 109.5
C6 C12 H12C 109.5
H12A C12 H12B 109.5
H12A C12 H12C 109.5
H12B C12 H12C 109.5
C2 C13 H13 119.2
C11 C13 C2 121.6(4)
C11 C13 H13 119.2
C6 C16 H16A 109.5
C6 C16 H16B 109.5
C6 C16 H16C 109.5
H16A C16 H16B 109.5
H16A C16 H16C 109.5
H16B C16 H16C 109.5
C7 C18 H18A 109.5
C7 C18 H18B 109.5
C7 C18 H18C 109.5
H18A C18 H18B 109.5
H18A C18 H18C 109.5
H18B C18 H18C 109.5

loop_
_geom_bond_atom_site_label_1
_geom_bond_atom_site_label_2
_geom_bond_distance
Pd1 Cl2 2.3081(10)
Pd1 Cl3 2.2769(10)
Pd1 N2 2.098(3)
Pd1 N4 2.026(3)
C1 H1 0.9300
C1 N4 1.274(5)
C1 C5 1.458(5)
N2 C5 1.349(5)
N2 C19 1.369(5)
N4 C10 1.453(5)
C5 C15 1.399(5)
C14 H14 0.9300
C14 C22 1.353(6)
C14 C3 1.416(5)
C15 H15 0.9300
C15 C17 1.360(5)
C17 H17 0.9300
C17 C3 1.407(6)
C19 C23 1.405(5)
C19 C3 1.434(5)
C22 H22 0.9300
C22 C27 1.405(6)
C23 H23 0.9300
C23 C27 1.366(6)
C27 H27 0.9300
C6 H6 0.9800
C6 C2 1.525(5)
C6 C12 1.520(5)
C6 C16 1.530(6)
C7 H7 0.9800
C7 C9 1.523(5)
C7 C4 1.519(5)
C7 C18 1.534(6)
C8 H8 0.9300
C8 C4 1.390(5)
C8 C11 1.387(5)
C9 H9A 0.9600
C9 H9B 0.9600
C9 H9C 0.9600
C2 C10 1.397(5)
C2 C13 1.386(5)
C4 C10 1.396(5)
C11 H11 0.9300
C11 C13 1.379(6)
C12 H12A 0.9600
C12 H12B 0.9600
C12 H12C 0.9600
C13 H13 0.9300
C16 H16A 0.9600
C16 H16B 0.9600
C16 H16C 0.9600
C18 H18A 0.9600
C18 H18B 0.9600
C18 H18C 0.9600

loop_
_geom_torsion_atom_site_label_1
_geom_torsion_atom_site_label_2
_geom_torsion_atom_site_label_3
_geom_torsion_atom_site_label_4
_geom_torsion
Pd1 N2 C5 C1 -9.5(4)
Pd1 N2 C5 C15 176.1(3)
Pd1 N2 C19 C23 4.5(6)
Pd1 N2 C19 C3 -177.3(3)
Pd1 N4 C10 C2 75.0(4)
Pd1 N4 C10 C4 -103.4(3)
Cl2 Pd1 N2 C5 -153.9(2)
Cl2 Pd1 N2 C19 27.4(3)
Cl2 Pd1 N4 C1 79.1(5)
Cl2 Pd1 N4 C10 -93.3(5)
Cl3 Pd1 N2 C5 54.2(7)
Cl3 Pd1 N2 C19 -124.6(5)
Cl3 Pd1 N4 C1 172.2(3)
Cl3 Pd1 N4 C10 -0.2(3)
C1 N4 C10 C2 -97.0(4)
C1 N4 C10 C4 84.6(4)
C1 C5 C15 C17 -172.0(4)
N2 Pd1 N4 C1 -13.9(3)
N2 Pd1 N4 C10 173.7(3)
N2 C5 C15 C17 2.2(6)
N2 C19 C23 C27 -179.0(4)
N2 C19 C3 C14 179.0(3)
N2 C19 C3 C17 -0.4(6)
N4 Pd1 N2 C5 12.4(2)
N4 Pd1 N2 C19 -166.4(3)
N4 C1 C5 N2 -2.1(5)
N4 C1 C5 C15 172.5(4)
C5 C1 N4 Pd1 13.1(4)
C5 C1 N4 C10 -173.7(3)
C5 N2 C19 C23 -174.2(4)
C5 N2 C19 C3 4.0(5)
C5 C15 C17 C3 1.6(6)
C14 C22 C27 C23 -1.2(7)
C15 C17 C3 C14 178.2(4)
C15 C17 C3 C19 -2.4(6)
C19 N2 C5 C1 169.5(3)
C19 N2 C5 C15 -5.0(5)
C19 C23 C27 C22 -0.9(7)
C22 C14 C3 C17 -179.8(4)
C22 C14 C3 C19 0.7(6)
C23 C19 C3 C14 -2.7(6)
C23 C19 C3 C17 177.8(4)
C3 C14 C22 C27 1.2(7)
C3 C19 C23 C27 2.8(6)
C6 C2 C10 N4 2.8(5)
C6 C2 C10 C4 -178.9(3)
C6 C2 C13 C11 178.8(4)
C7 C4 C10 N4 2.0(5)
C7 C4 C10 C2 -176.3(3)
C8 C4 C10 N4 179.4(3)
C8 C4 C10 C2 1.0(5)
C8 C11 C13 C2 -0.9(6)
C9 C7 C4 C8 -74.1(5)
C9 C7 C4 C10 103.2(4)
C4 C8 C11 C13 0.3(6)
C10 C2 C13 C11 1.5(5)
C11 C8 C4 C7 177.0(3)
C11 C8 C4 C10 -0.4(5)
C12 C6 C2 C10 -145.2(4)
C12 C6 C2 C13 37.5(5)
C13 C2 C10 N4 -179.9(3)
C13 C2 C10 C4 -1.6(5)
C16 C6 C2 C10 90.8(4)
C16 C6 C2 C13 -86.4(4)
C18 C7 C4 C8 51.5(5)
C18 C7 C4 C10 -131.2(4)
